data_1560290
loop_
_publ_author_name
'Gao, Ying'
'Duan, Fang-Fang'
'Liu, Lin'
'Peng, Xiao-Gang'
'Meng, Xiang-Gao'
'Ruan, Han-Li'

_publ_section_title
;
 Hypothemycin-Type Resorcylic Acid Lactones with Immunosuppressive
 Activities from a <i>Podospora</i> sp.
;
_journal_issue 2
_journal_name_full 'Journal of natural products'
_journal_page_first 483
_journal_page_last 494
_journal_paper_doi 10.1021/acs.jnatprod.0c01344
_journal_volume 84
_journal_year 2021
_chemical_absolute_configuration ad
_chemical_formula_moiety 'C19 H24 O6'
_chemical_formula_sum 'C19 H24 O6'
_chemical_formula_weight 348.38
_space_group_crystal_system orthorhombic
_space_group_IT_number 19
_space_group_name_Hall 'P 2ac 2ab'
_space_group_name_H-M_alt 'P 21 21 21'
_atom_sites_solution_hydrogens geom
_atom_sites_solution_primary direct
_audit_creation_date 2020-11-09
_audit_creation_method
;
Olex2 1.2
(compiled 2018.05.29 svn.r3508 for OlexSys, GUI svn.r5506)
;
_cell_angle_alpha 90
_cell_angle_beta 90
_cell_angle_gamma 90
_cell_formula_units_Z 4
_cell_length_a 6.92375(4)
_cell_length_b 15.28917(6)
_cell_length_c 17.20264(7)
_cell_measurement_reflns_used 33207
_cell_measurement_temperature 100(2)
_cell_measurement_theta_max 73.5050
_cell_measurement_theta_min 3.8530
_cell_volume 1821.044(15)
_computing_cell_refinement 'CrysAlisPro 1.171.39.28b (Rigaku OD, 2015)'
_computing_data_collection 'CrysAlisPro 1.171.39.28b (Rigaku OD, 2015)'
_computing_data_reduction 'CrysAlisPro 1.171.39.28b (Rigaku OD, 2015)'
_computing_molecular_graphics 'Olex2 (Dolomanov et al., 2009)'
_computing_publication_material 'Olex2 (Dolomanov et al., 2009)'
_computing_structure_refinement 'XL (Sheldrick, 2008)'
_computing_structure_solution 'ShelXS (Sheldrick, 2008)'
_diffrn_ambient_temperature 100(2)
_diffrn_detector 'CCD plate'
_diffrn_measured_fraction_theta_full 0.995
_diffrn_measured_fraction_theta_max 0.993
_diffrn_measurement_details
;
List of Runs (angles in degrees, time in seconds):

  # Type    Start    End  Width  t~exp~   \w     \q     \k     \f   Frames
--------------------------------------------------------------------------
  1  \w    -19.00   7.00   0.50    0.50    --    0.00  57.00  30.00   52
  2  \w     42.00  87.00   0.50    0.50    --    0.00  38.00-120.00   90
  3  \w     32.00  66.00   0.50    0.50    --    0.00  57.00  30.00   68
  4  \w    -23.00  24.00   0.50    0.50    --    0.00 -82.00 -90.00   94
  5  \w    -16.00  48.00   0.50    0.50    --    0.00  38.00 -90.00  128
  6  \w     52.00  79.00   0.50    0.50    --    0.00  38.00 -90.00   54
  7  \w    -17.00  85.00   0.50    0.50    --    0.00  38.00  30.00  204
  8  \w    -20.00  61.00   0.50    0.50    --    0.00  57.00 120.00  162
  9  \w    -18.00  31.00   0.50    0.50    --    0.00  19.00-180.00   98
 10  \w     46.00  84.00   0.50    0.50    --    0.00  19.00-180.00   76
 11  \w    -16.00  24.00   0.50    0.50    --    0.00  38.00-120.00   80
 12  \w     69.00 184.00   0.50    0.50    --   94.60  67.00 -54.07  230
 13  \w    154.00 181.00   0.50    0.50    --   94.60  66.00-140.50   54
 14  \w     70.00 182.00   0.50    0.50    --   94.60  63.00  20.76  224
 15  \w    131.00 177.00   0.50    0.50    --   94.60  65.00-101.94   92
 16  \w     70.00 106.00   0.50    0.50    --   94.60  65.00-101.94   72
 17  \w     69.00 104.00   0.50    0.50    --   94.60  66.00-140.50   70
 18  \w     73.00  99.00   0.50    0.50    --   94.60  53.00-176.37   52
 19  \w     69.00  95.00   0.50    0.50    --   94.60  67.00-166.11   52
 20  \w     68.00  94.00   0.50    0.50    --   94.60  70.00 143.97   52
 21  \w    150.00 175.00   0.50    0.50    --   94.60  75.00  40.13   50
 22  \w     71.00  97.00   0.50    0.50    --   94.60  61.00 121.27   52
 23  \w     68.00  93.00   0.50    0.50    --   94.60  70.00 -19.09   50
 24  \w    137.00 163.00   0.50    0.50    --   94.60  70.00 -19.09   52
 25  \w     71.00  97.00   0.50    0.50    --   94.60  64.00-149.47   52
 26  \w     67.00 116.00   0.50    0.50    --   94.60  75.00  23.63   98
 27  \w     67.00  93.00   0.50    0.50    --   94.60  72.00 116.04   52
 28  \w     66.00  91.00   0.50    0.50    --   94.60  74.00  -7.60   50
 29  \w     67.00  93.00   0.50    0.50    --   94.60  72.00 -84.75   52
 30  \w     69.00  95.00   0.50    0.50    --   94.60  70.00-118.64   52
 31  \w     66.00 124.00   0.50    0.50    --   94.60  75.00  40.13  116
 32  \w     73.00 177.00   0.50    0.50    --   94.60  59.00-170.08  208
 33  \w     71.00 182.00   0.50    0.50    --   94.60  60.00  73.55  222
 34  \w     67.00  92.00   0.50    0.50    --   94.60  72.00  64.51   50
 35  \w     68.00  94.00   0.50    0.50    --   94.60  72.00 -52.02   52
 36  \w      5.00 126.00   0.50    0.50    --   94.60 -82.00  90.00  242
 37  \w     67.00  93.00   0.50    0.50    --   94.60  72.00  85.56   52
 38  \w    115.00 141.00   0.50    0.50    --   94.60  71.00 126.01   52
 39  \w    159.00 184.00   0.50    0.50    --   94.60  71.00  17.75   50
 40  \w     37.00 122.00   0.50    0.50    --   94.60 -82.00 -30.00  170
 41  \w     40.00 125.00   0.50    0.50    --   94.60 -82.00 -60.00  170
 42  \w     75.00 101.00   0.50    0.50    --   94.60  45.00   0.00   52
 43  \w     71.00  97.00   0.50    0.50    --   94.60  61.00 -30.00   52
 44  \w    111.00 184.00   0.50    0.50    --   94.60  61.00 -30.00  146
 45  \w     69.00 106.00   0.50    0.50    --   94.60  67.00 -85.79   74
 46  \w     71.00  97.00   0.50    0.50    --   94.60  61.00-180.00   52
 47  \w     71.00 112.00   0.50    0.50    --   94.60  61.00 -60.00   82
 48  \w    141.00 174.00   0.50    0.50    --   94.60  61.00 -60.00   66
 49  \w     71.00 178.00   0.50    0.50    --   94.60  61.00  90.00  214
 50  \w     71.00 113.00   0.50    0.50    --   94.60  61.00-150.00   84
 51  \w     71.00 182.00   0.50    0.50    --   94.60  61.00-120.00  222
 52  \w      6.00 124.00   0.50    0.50    --   94.60 -82.00-120.00  236
 53  \w     53.00 126.00   0.50    0.50    --   94.60 -82.00 150.00  146
 54  \w     67.00  93.00   0.50    0.50    --   94.60  71.00  17.75   52
 55  \w     67.00  94.00   0.50    0.50    --   94.60  71.00 126.01   54
 56  \w     75.00 159.00   0.50    0.50    --   94.60  46.00 129.15  168
 57  \w    119.00 182.00   0.50    0.50    --   94.60  54.00 171.41  126
 58  \w     71.00 104.00   0.50    0.50    --   94.60  61.00 -90.00   66
 59  \w     71.00 100.00   0.50    0.50    --   94.60  61.00 150.00   58
 60  \w    104.00 177.00   0.50    0.50    --   94.60  61.00 150.00  146
 61  \w     48.00 102.00   0.50    0.50    --   94.60 -82.00 120.00  108
 62  \w     74.00 100.00   0.50    0.50    --   94.60  54.00 171.41   52
;
_diffrn_measurement_device 'four-circle diffractometer'
_diffrn_measurement_device_type 'XtaLAB AFC12 (RINC): Kappa single'
_diffrn_measurement_method '\w scans'
_diffrn_orient_matrix_type 'CrysAlisPro convention (1999,Acta A55,543-557)'
_diffrn_orient_matrix_UB_11 0.0077329000
_diffrn_orient_matrix_UB_12 -0.0031461000
_diffrn_orient_matrix_UB_13 -0.0894475000
_diffrn_orient_matrix_UB_21 0.0092245000
_diffrn_orient_matrix_UB_22 -0.1006119000
_diffrn_orient_matrix_UB_23 0.0029182000
_diffrn_orient_matrix_UB_31 -0.2222216000
_diffrn_orient_matrix_UB_32 -0.0042834000
_diffrn_orient_matrix_UB_33 -0.0029835000
_diffrn_radiation_monochromator graphite
_diffrn_radiation_probe x-ray
_diffrn_radiation_type CuK\a
_diffrn_radiation_wavelength 1.54184
_diffrn_reflns_av_R_equivalents 0.0189
_diffrn_reflns_av_unetI/netI 0.0069
_diffrn_reflns_Laue_measured_fraction_full 0.995
_diffrn_reflns_Laue_measured_fraction_max 0.993
_diffrn_reflns_limit_h_max 7
_diffrn_reflns_limit_h_min -8
_diffrn_reflns_limit_k_max 19
_diffrn_reflns_limit_k_min -19
_diffrn_reflns_limit_l_max 21
_diffrn_reflns_limit_l_min -21
_diffrn_reflns_number 44858
_diffrn_reflns_point_group_measured_fraction_full 0.996
_diffrn_reflns_point_group_measured_fraction_max 0.993
_diffrn_reflns_theta_full 67.684
_diffrn_reflns_theta_max 73.799
_diffrn_reflns_theta_min 3.868
_diffrn_source 'fine-focus sealed X-ray tube'
_diffrn_source_type 'Enhance (Cu) X-ray Source'
_exptl_absorpt_coefficient_mu 0.779
_exptl_absorpt_correction_T_max 1.00000
_exptl_absorpt_correction_T_min 0.73544
_exptl_absorpt_correction_type multi-scan
_exptl_absorpt_process_details
;
CrysAlisPro 1.171.39.28b (Rigaku Oxford Diffraction, 2015)
Empirical absorption correction using spherical harmonics,
 implemented in SCALE3 ABSPACK scaling algorithm.
;
_exptl_crystal_colour colourless
_exptl_crystal_colour_primary colourless
_exptl_crystal_density_diffrn 1.271
_exptl_crystal_description block
_exptl_crystal_F_000 744
_exptl_crystal_size_max 0.16
_exptl_crystal_size_mid 0.12
_exptl_crystal_size_min 0.1
_refine_diff_density_max 0.643
_refine_diff_density_min -0.297
_refine_diff_density_rms 0.065
_refine_ls_abs_structure_details
;
 Flack x determined using 1504 quotients [(I+)-(I-)]/[(I+)+(I-)]
 (Parsons, Flack and Wagner, Acta Cryst. B69 (2013) 249-259).
;
_refine_ls_abs_structure_Flack 0.01(2)
_refine_ls_extinction_method none
_refine_ls_goodness_of_fit_ref 1.027
_refine_ls_hydrogen_treatment constr
_refine_ls_matrix_type full
_refine_ls_number_parameters 230
_refine_ls_number_reflns 3661
_refine_ls_number_restraints 0
_refine_ls_restrained_S_all 1.027
_refine_ls_R_factor_all 0.0577
_refine_ls_R_factor_gt 0.0573
_refine_ls_shift/su_max 0.000
_refine_ls_shift/su_mean 0.000
_refine_ls_structure_factor_coef Fsqd
_refine_ls_weighting_details 'w=1/[\s^2^(Fo^2^)+(0.1058P)^2^+0.3546P] where P=(Fo^2^+2Fc^2^)/3'
_refine_ls_weighting_scheme calc
_refine_ls_wR_factor_gt 0.1597
_refine_ls_wR_factor_ref 0.1603
_reflns_Friedel_coverage 0.733
_reflns_Friedel_fraction_full 0.997
_reflns_Friedel_fraction_max 0.993
_reflns_number_gt 3597
_reflns_number_total 3661
_reflns_threshold_expression 'I > 2\s(I)'
_cod_data_source_file np0c01344_si_006.cif
_cod_data_source_block 20190919_tof-101
_cod_depositor_comments 'Adding full bibliography for 1560283--1560291.cif.'
_cod_original_cell_volume 1821.044(14)
_cod_database_code 1560290
_shelx_shelxl_version_number 2014/7
_shelx_space_group_comment
;
The symmetry employed for this shelxl refinement is uniquely defined
by the following loop, which should always be used as a source of
symmetry information in preference to the above space-group names.
They are only intended as comments.
;
_shelx_estimated_absorpt_t_max 0.926
_shelx_estimated_absorpt_t_min 0.885
_reflns_odcompleteness_completeness 99.53
_reflns_odcompleteness_iscentric 1
_reflns_odcompleteness_theta 66.97
_olex2_refinement_description
;
1. Fixed Uiso
 At 1.2 times of:
  All C(H) groups, All C(H,H) groups
 At 1.5 times of:
  All C(H,H,H) groups, All O(H) groups
2.a Ternary CH refined with riding coordinates:
 C3(H3), C8(H8)
2.b Secondary CH2 refined with riding coordinates:
 C4(H4A,H4B), C5(H5A,H5B), C6(H6A,H6B), C9(H9A,H9B), C10(H10A,H10B)
2.c Aromatic/amide H refined with riding coordinates:
 C11(H11), C12(H12), C14(H14), C16(H16)
2.d Idealised Me refined as rotating group:
 C19(H19A,H19B,H19C), C20(H20A,H20B,H20C)
2.e Idealised tetrahedral OH refined as rotating group:
 O4(H4), O6(H6)
;
_olex2_submission_special_instructions 'No special instructions were received'
_oxdiff_exptl_absorpt_empirical_details
;
Empirical correction (ABSPACK) includes:
- Absorption correction using spherical harmonics
- Frame scaling
;
_oxdiff_exptl_absorpt_empirical_full_max 1.539
_oxdiff_exptl_absorpt_empirical_full_min 0.734

loop_
_space_group_symop_operation_xyz
'x, y, z'
'-x+1/2, -y, z+1/2'
'x+1/2, -y+1/2, -z'
'-x, y+1/2, -z+1/2'

loop_
_atom_site_label
_atom_site_type_symbol
_atom_site_fract_x
_atom_site_fract_y
_atom_site_fract_z
_atom_site_U_iso_or_equiv
_atom_site_adp_type
_atom_site_occupancy
_atom_site_site_symmetry_order
_atom_site_calc_flag
_atom_site_refinement_flags_posn
_atom_site_refinement_flags_adp
_atom_site_refinement_flags_occupancy
_atom_site_disorder_assembly
_atom_site_disorder_group
C1 C 0.0659(4) 0.64594(17) 0.81786(16) 0.0518(6) Uani 1 1 d . . . . .
C3 C 0.2795(6) 0.7076(3) 0.91214(18) 0.0751(10) Uani 1 1 d . . . . .
H3 H 0.1545 0.7135 0.9408 0.090 Uiso 1 1 calc R . . . .
C4 C 0.3713(6) 0.7959(3) 0.9103(2) 0.0849(11) Uani 1 1 d . . . . .
H4A H 0.2805 0.8383 0.8868 0.102 Uiso 1 1 calc R . . . .
H4B H 0.3985 0.8151 0.9641 0.102 Uiso 1 1 calc R . . . .
C5 C 0.5493(6) 0.7952(3) 0.8662(3) 0.0883(13) Uani 1 1 d . . . . .
H5A H 0.5276 0.7636 0.8167 0.106 Uiso 1 1 calc R . . . .
H5B H 0.6487 0.7628 0.8959 0.106 Uiso 1 1 calc R . . . .
C6 C 0.6298(7) 0.8928(3) 0.8471(2) 0.0827(11) Uani 1 1 d . . . . .
H6A H 0.5261 0.9289 0.8237 0.099 Uiso 1 1 calc R . . . .
H6B H 0.6739 0.9216 0.8954 0.099 Uiso 1 1 calc R . . . .
C7 C 0.7934(5) 0.8838(2) 0.7918(2) 0.0708(9) Uani 1 1 d . . . . .
C8 C 0.7732(8) 0.9204(3) 0.7107(3) 0.0938(14) Uani 1 1 d . . . . .
H8 H 0.7562 0.9851 0.7159 0.113 Uiso 1 1 calc R . . . .
C9 C 0.5963(8) 0.8853(2) 0.6674(3) 0.0872(13) Uani 1 1 d . . . . .
H9A H 0.5800 0.9187 0.6185 0.105 Uiso 1 1 calc R . . . .
H9B H 0.4800 0.8953 0.6997 0.105 Uiso 1 1 calc R . . . .
C10 C 0.6105(5) 0.7871(2) 0.64785(19) 0.0641(8) Uani 1 1 d . . . . .
H10A H 0.6876 0.7794 0.5999 0.077 Uiso 1 1 calc R . . . .
H10B H 0.6780 0.7563 0.6906 0.077 Uiso 1 1 calc R . . . .
C11 C 0.4169(5) 0.74769(19) 0.63660(17) 0.0578(7) Uani 1 1 d . . . . .
H11 H 0.3393 0.7685 0.5950 0.069 Uiso 1 1 calc R . . . .
C12 C 0.3465(4) 0.68523(18) 0.68130(15) 0.0492(6) Uani 1 1 d . . . . .
H12 H 0.4257 0.6637 0.7221 0.059 Uiso 1 1 calc R . . . .
C13 C 0.1509(4) 0.64642(16) 0.67174(14) 0.0469(5) Uani 1 1 d . . . . .
C14 C 0.0915(4) 0.6276(2) 0.59683(16) 0.0557(7) Uani 1 1 d . . . . .
H14 H 0.1754 0.6400 0.5545 0.067 Uiso 1 1 calc R . . . .
C15 C -0.0899(5) 0.59084(19) 0.58223(16) 0.0558(7) Uani 1 1 d . . . . .
C16 C -0.2089(5) 0.56811(18) 0.64252(18) 0.0566(7) Uani 1 1 d . . . . .
H16 H -0.3294 0.5406 0.6325 0.068 Uiso 1 1 calc R . . . .
C17 C -0.1521(4) 0.58559(18) 0.71868(16) 0.0521(6) Uani 1 1 d . . . . .
C18 C 0.0268(4) 0.62610(17) 0.73543(15) 0.0466(5) Uani 1 1 d . . . . .
C19 C 0.3877(6) 0.6325(3) 0.9483(2) 0.0832(11) Uani 1 1 d . . . . .
H19A H 0.4988 0.6175 0.9156 0.125 Uiso 1 1 calc GR . . . .
H19B H 0.3019 0.5818 0.9526 0.125 Uiso 1 1 calc GR . . . .
H19C H 0.4330 0.6495 1.0001 0.125 Uiso 1 1 calc GR . . . .
C20 C -0.3160(7) 0.5441(3) 0.4867(3) 0.0957(14) Uani 1 1 d . . . . .
H20A H -0.3332 0.5453 0.4302 0.144 Uiso 1 1 calc GR . . . .
H20B H -0.4173 0.5792 0.5114 0.144 Uiso 1 1 calc GR . . . .
H20C H -0.3243 0.4836 0.5053 0.144 Uiso 1 1 calc GR . . . .
O1 O -0.0471(4) 0.62959(18) 0.87017(12) 0.0716(6) Uani 1 1 d . . . . .
O2 O 0.2326(3) 0.68469(17) 0.83145(11) 0.0649(6) Uani 1 1 d . . . . .
O3 O 0.9426(5) 0.8497(3) 0.8112(2) 0.1120(11) Uani 1 1 d . . . . .
O4 O 0.9415(7) 0.9066(4) 0.6687(3) 0.165(3) Uani 1 1 d . . . . .
H4 H 1.0074 0.8675 0.6905 0.248 Uiso 1 1 calc GR . . . .
O5 O -0.1334(4) 0.57901(19) 0.50581(13) 0.0785(8) Uani 1 1 d . . . . .
O6 O -0.2799(3) 0.56304(18) 0.77412(14) 0.0727(7) Uani 1 1 d . . . . .
H6 H -0.2392 0.5798 0.8177 0.109 Uiso 1 1 calc GR . . . .

loop_
_atom_site_aniso_label
_atom_site_aniso_U_11
_atom_site_aniso_U_22
_atom_site_aniso_U_33
_atom_site_aniso_U_23
_atom_site_aniso_U_13
_atom_site_aniso_U_12
C1 0.0554(14) 0.0527(13) 0.0474(13) 0.0045(11) 0.0000(11) 0.0052(11)
C3 0.081(2) 0.101(3) 0.0441(15) -0.0114(15) -0.0063(14) -0.003(2)
C4 0.078(2) 0.109(3) 0.0673(19) -0.024(2) -0.0111(18) 0.016(2)
C5 0.078(2) 0.098(3) 0.089(2) -0.037(2) -0.026(2) 0.027(2)
C6 0.082(2) 0.085(2) 0.081(2) -0.0259(19) -0.013(2) 0.001(2)
C7 0.0658(19) 0.0624(16) 0.084(2) -0.0039(16) -0.0194(17) -0.0067(16)
C8 0.113(3) 0.083(2) 0.085(3) 0.011(2) -0.019(2) -0.048(2)
C9 0.117(3) 0.0597(17) 0.085(2) 0.0155(16) -0.043(2) -0.022(2)
C10 0.0628(18) 0.0652(16) 0.0642(16) 0.0017(13) -0.0007(14) -0.0209(14)
C11 0.0610(16) 0.0587(15) 0.0537(14) -0.0013(12) -0.0043(13) -0.0094(13)
C12 0.0468(13) 0.0547(13) 0.0462(12) -0.0005(10) -0.0009(10) -0.0026(11)
C13 0.0467(12) 0.0475(12) 0.0464(12) 0.0027(10) 0.0007(10) -0.0022(10)
C14 0.0572(15) 0.0653(15) 0.0446(12) -0.0016(11) 0.0004(12) -0.0130(13)
C15 0.0596(16) 0.0581(14) 0.0497(14) -0.0010(11) -0.0075(12) -0.0088(13)
C16 0.0515(14) 0.0550(14) 0.0631(16) 0.0017(12) -0.0052(13) -0.0091(12)
C17 0.0483(14) 0.0522(13) 0.0557(14) 0.0112(11) 0.0032(12) -0.0007(11)
C18 0.0470(13) 0.0468(11) 0.0459(12) 0.0048(10) 0.0004(10) 0.0017(10)
C19 0.087(3) 0.111(3) 0.0518(16) 0.0080(18) -0.0024(17) -0.002(2)
C20 0.097(3) 0.114(3) 0.076(2) -0.007(2) -0.032(2) -0.036(3)
O1 0.0747(14) 0.0927(16) 0.0474(10) 0.0041(11) 0.0115(10) -0.0042(13)
O2 0.0647(13) 0.0875(14) 0.0426(10) -0.0082(10) -0.0018(9) -0.0087(11)
O3 0.0775(19) 0.135(3) 0.124(3) -0.003(2) -0.0251(19) 0.021(2)
O4 0.145(4) 0.240(6) 0.110(3) -0.017(3) 0.027(3) -0.130(4)
O5 0.0845(17) 0.1004(18) 0.0507(11) -0.0048(11) -0.0114(11) -0.0316(14)
O6 0.0580(12) 0.0969(17) 0.0631(12) 0.0173(12) 0.0091(10) -0.0125(12)

loop_
_atom_type_symbol
_atom_type_description
_atom_type_scat_dispersion_real
_atom_type_scat_dispersion_imag
_atom_type_scat_source
C C 0.0181 0.0091 'International Tables Vol C Tables 4.2.6.8 and 6.1.1.4'
H H 0.0000 0.0000 'International Tables Vol C Tables 4.2.6.8 and 6.1.1.4'
O O 0.0492 0.0322 'International Tables Vol C Tables 4.2.6.8 and 6.1.1.4'

loop_
_geom_angle_atom_site_label_1
_geom_angle_atom_site_label_2
_geom_angle_atom_site_label_3
_geom_angle
_geom_angle_site_symmetry_1
_geom_angle_site_symmetry_3
_geom_angle_publ_flag
O1 C1 C18 123.3(3) . . ?
O1 C1 O2 121.6(3) . . ?
O2 C1 C18 115.1(2) . . ?
C4 C3 H3 107.3 . . ?
C4 C3 C19 119.1(4) . . ?
C19 C3 H3 107.3 . . ?
O2 C3 H3 107.3 . . ?
O2 C3 C4 106.9(3) . . ?
O2 C3 C19 108.6(3) . . ?
C3 C4 H4A 109.3 . . ?
C3 C4 H4B 109.3 . . ?
H4A C4 H4B 108.0 . . ?
C5 C4 C3 111.6(4) . . ?
C5 C4 H4A 109.3 . . ?
C5 C4 H4B 109.3 . . ?
C4 C5 H5A 109.0 . . ?
C4 C5 H5B 109.0 . . ?
C4 C5 C6 113.0(3) . . ?
H5A C5 H5B 107.8 . . ?
C6 C5 H5A 109.0 . . ?
C6 C5 H5B 109.0 . . ?
C5 C6 H6A 110.1 . . ?
C5 C6 H6B 110.1 . . ?
H6A C6 H6B 108.5 . . ?
C7 C6 C5 107.8(3) . . ?
C7 C6 H6A 110.1 . . ?
C7 C6 H6B 110.1 . . ?
C6 C7 C8 119.1(4) . . ?
O3 C7 C6 121.1(4) . . ?
O3 C7 C8 119.8(4) . . ?
C7 C8 H8 107.2 . . ?
C7 C8 C9 113.2(3) . . ?
C9 C8 H8 107.2 . . ?
O4 C8 C7 110.3(5) . . ?
O4 C8 H8 107.2 . . ?
O4 C8 C9 111.4(4) . . ?
C8 C9 H9A 108.9 . . ?
C8 C9 H9B 108.9 . . ?
C8 C9 C10 113.4(4) . . ?
H9A C9 H9B 107.7 . . ?
C10 C9 H9A 108.9 . . ?
C10 C9 H9B 108.9 . . ?
C9 C10 H10A 109.3 . . ?
C9 C10 H10B 109.3 . . ?
H10A C10 H10B 108.0 . . ?
C11 C10 C9 111.5(3) . . ?
C11 C10 H10A 109.3 . . ?
C11 C10 H10B 109.3 . . ?
C10 C11 H11 118.3 . . ?
C12 C11 C10 123.5(3) . . ?
C12 C11 H11 118.3 . . ?
C11 C12 H12 118.0 . . ?
C11 C12 C13 124.1(3) . . ?
C13 C12 H12 118.0 . . ?
C14 C13 C12 117.1(2) . . ?
C14 C13 C18 119.5(3) . . ?
C18 C13 C12 123.4(2) . . ?
C13 C14 H14 119.4 . . ?
C13 C14 C15 121.2(3) . . ?
C15 C14 H14 119.4 . . ?
C16 C15 C14 120.4(3) . . ?
O5 C15 C14 115.2(3) . . ?
O5 C15 C16 124.4(3) . . ?
C15 C16 H16 120.2 . . ?
C15 C16 C17 119.6(3) . . ?
C17 C16 H16 120.2 . . ?
C16 C17 C18 121.5(3) . . ?
O6 C17 C16 115.6(3) . . ?
O6 C17 C18 122.9(3) . . ?
C13 C18 C1 125.6(3) . . ?
C17 C18 C1 116.5(2) . . ?
C17 C18 C13 117.8(2) . . ?
C3 C19 H19A 109.5 . . ?
C3 C19 H19B 109.5 . . ?
C3 C19 H19C 109.5 . . ?
H19A C19 H19B 109.5 . . ?
H19A C19 H19C 109.5 . . ?
H19B C19 H19C 109.5 . . ?
H20A C20 H20B 109.5 . . ?
H20A C20 H20C 109.5 . . ?
H20B C20 H20C 109.5 . . ?
O5 C20 H20A 109.5 . . ?
O5 C20 H20B 109.5 . . ?
O5 C20 H20C 109.5 . . ?
C1 O2 C3 117.9(3) . . ?
C8 O4 H4 109.5 . . ?
C15 O5 C20 118.3(3) . . ?
C17 O6 H6 109.5 . . ?

loop_
_geom_bond_atom_site_label_1
_geom_bond_atom_site_label_2
_geom_bond_distance
_geom_bond_site_symmetry_2
_geom_bond_publ_flag
C1 C18 1.475(4) . ?
C1 O1 1.218(4) . ?
C1 O2 1.318(4) . ?
C3 H3 1.0000 . ?
C3 C4 1.493(6) . ?
C3 C19 1.505(6) . ?
C3 O2 1.468(3) . ?
C4 H4A 0.9900 . ?
C4 H4B 0.9900 . ?
C4 C5 1.447(6) . ?
C5 H5A 0.9900 . ?
C5 H5B 0.9900 . ?
C5 C6 1.627(7) . ?
C6 H6A 0.9900 . ?
C6 H6B 0.9900 . ?
C6 C7 1.486(6) . ?
C7 C8 1.509(6) . ?
C7 O3 1.205(5) . ?
C8 H8 1.0000 . ?
C8 C9 1.531(6) . ?
C8 O4 1.387(7) . ?
C9 H9A 0.9900 . ?
C9 H9B 0.9900 . ?
C9 C10 1.543(5) . ?
C10 H10A 0.9900 . ?
C10 H10B 0.9900 . ?
C10 C11 1.483(4) . ?
C11 H11 0.9500 . ?
C11 C12 1.319(4) . ?
C12 H12 0.9500 . ?
C12 C13 1.488(4) . ?
C13 C14 1.383(4) . ?
C13 C18 1.427(4) . ?
C14 H14 0.9500 . ?
C14 C15 1.399(4) . ?
C15 C16 1.370(4) . ?
C15 O5 1.361(3) . ?
C16 H16 0.9500 . ?
C16 C17 1.394(4) . ?
C17 C18 1.414(4) . ?
C17 O6 1.346(4) . ?
C19 H19A 0.9800 . ?
C19 H19B 0.9800 . ?
C19 H19C 0.9800 . ?
C20 H20A 0.9800 . ?
C20 H20B 0.9800 . ?
C20 H20C 0.9800 . ?
C20 O5 1.411(5) . ?
O4 H4 0.8400 . ?
O6 H6 0.8400 . ?

loop_
_geom_hbond_atom_site_label_D
_geom_hbond_atom_site_label_H
_geom_hbond_atom_site_label_A
_geom_hbond_distance_DH
_geom_hbond_distance_HA
_geom_hbond_distance_DA
_geom_hbond_angle_DHA
_geom_hbond_site_symmetry_A
O6 H6 O1 0.84 1.78 2.523(4) 146.5 .

loop_
_geom_torsion_atom_site_label_1
_geom_torsion_atom_site_label_2
_geom_torsion_atom_site_label_3
_geom_torsion_atom_site_label_4
_geom_torsion
_geom_torsion_site_symmetry_1
_geom_torsion_site_symmetry_2
_geom_torsion_site_symmetry_3
_geom_torsion_site_symmetry_4
_geom_torsion_publ_flag
C3 C4 C5 C6 167.7(3) . . . . ?
C4 C3 O2 C1 -139.2(3) . . . . ?
C4 C5 C6 C7 -171.2(3) . . . . ?
C5 C6 C7 C8 114.6(4) . . . . ?
C5 C6 C7 O3 -67.1(5) . . . . ?
C6 C7 C8 C9 -55.3(5) . . . . ?
C6 C7 C8 O4 179.2(4) . . . . ?
C7 C8 C9 C10 -67.6(5) . . . . ?
C8 C9 C10 C11 156.7(4) . . . . ?
C9 C10 C11 C12 -117.0(4) . . . . ?
C10 C11 C12 C13 178.7(3) . . . . ?
C11 C12 C13 C14 43.0(4) . . . . ?
C11 C12 C13 C18 -138.7(3) . . . . ?
C12 C13 C14 C15 179.8(3) . . . . ?
C12 C13 C18 C1 4.8(4) . . . . ?
C12 C13 C18 C17 -177.1(2) . . . . ?
C13 C14 C15 C16 -3.6(5) . . . . ?
C13 C14 C15 O5 177.4(3) . . . . ?
C14 C13 C18 C1 -176.9(3) . . . . ?
C14 C13 C18 C17 1.2(4) . . . . ?
C14 C15 C16 C17 3.0(5) . . . . ?
C14 C15 O5 C20 -178.5(3) . . . . ?
C15 C16 C17 C18 -0.3(4) . . . . ?
C15 C16 C17 O6 178.4(3) . . . . ?
C16 C15 O5 C20 2.5(5) . . . . ?
C16 C17 C18 C1 176.5(3) . . . . ?
C16 C17 C18 C13 -1.8(4) . . . . ?
C18 C1 O2 C3 179.1(3) . . . . ?
C18 C13 C14 C15 1.4(4) . . . . ?
C19 C3 C4 C5 61.2(5) . . . . ?
C19 C3 O2 C1 91.2(4) . . . . ?
O1 C1 C18 C13 177.8(3) . . . . ?
O1 C1 C18 C17 -0.4(4) . . . . ?
O1 C1 O2 C3 0.3(4) . . . . ?
O2 C1 C18 C13 -1.0(4) . . . . ?
O2 C1 C18 C17 -179.2(2) . . . . ?
O2 C3 C4 C5 -62.2(4) . . . . ?
O3 C7 C8 C9 126.4(5) . . . . ?
O3 C7 C8 O4 0.9(5) . . . . ?
O4 C8 C9 C10 57.4(5) . . . . ?
O5 C15 C16 C17 -178.1(3) . . . . ?
O6 C17 C18 C1 -2.1(4) . . . . ?
O6 C17 C18 C13 179.6(3) . . . . ?
